data_7245995
loop_
_publ_author_name
'Naaz, Sanobar'
'Das, Pubali'
'Mukherjee, Souvik'
'Khan, Samim'
'Pramanik, Goutam'
'Ghosh, Prasanta'
'Frontera, Antonio'
'Ray, Partha Pratim'
'Mir, Mohammad Hedayetullah'

_publ_section_title
;
 Exploration of Cl&#x22EF;Cl and \p&#x22EF;\p stacking contacts along with
 the conductivity properties of a Cu-MOF featured with paddle-wheel SBUs
;
_journal_issue 5
_journal_name_full CrystEngComm
_journal_page_first 813
_journal_page_last 821
_journal_paper_doi 10.1039/D2CE01331B
_journal_volume 25
_journal_year 2023
_chemical_formula_sum 'C11 H7 Cl2 Cu N O4'
_chemical_formula_weight 351.63
_space_group_crystal_system triclinic
_space_group_IT_number 2
_space_group_name_Hall '-P 1'
_space_group_name_H-M_alt 'P -1'
_atom_sites_solution_hydrogens geom
_audit_creation_method SHELXL-2018/3
_audit_update_record
;
2022-11-21 deposited with the CCDC.	2022-12-12 downloaded from the CCDC.
;
_cell_angle_alpha 109.953(6)
_cell_angle_beta 105.723(6)
_cell_angle_gamma 95.799(7)
_cell_formula_units_Z 2
_cell_length_a 7.8327(11)
_cell_length_b 8.7671(13)
_cell_length_c 10.3665(15)
_cell_measurement_reflns_used 3106
_cell_measurement_temperature 293(2)
_cell_measurement_theta_max 27.105
_cell_measurement_theta_min 2.211
_cell_volume 629.20(16)
_computing_structure_refinement 'SHELXL-2018/3 (Sheldrick, 2018)'
_diffrn_ambient_temperature 293(2)
_diffrn_measured_fraction_theta_full 0.982
_diffrn_measured_fraction_theta_max 0.979
_diffrn_measurement_device_type 'Bruker APEX-II CCD'
_diffrn_measurement_method '\f and \w scans'
_diffrn_radiation_type MoK\a
_diffrn_radiation_wavelength 0.71073
_diffrn_reflns_av_unetI/netI 0.0376
_diffrn_reflns_Laue_measured_fraction_full 0.982
_diffrn_reflns_Laue_measured_fraction_max 0.979
_diffrn_reflns_limit_h_max 9
_diffrn_reflns_limit_h_min -10
_diffrn_reflns_limit_k_max 10
_diffrn_reflns_limit_k_min -11
_diffrn_reflns_limit_l_max 13
_diffrn_reflns_limit_l_min -13
_diffrn_reflns_number 2776
_diffrn_reflns_point_group_measured_fraction_full 0.982
_diffrn_reflns_point_group_measured_fraction_max 0.979
_diffrn_reflns_theta_full 25.242
_diffrn_reflns_theta_max 27.105
_diffrn_reflns_theta_min 2.211
_exptl_absorpt_coefficient_mu 2.167
_exptl_absorpt_correction_type multi-scan
_exptl_absorpt_process_details SADABS
_exptl_crystal_colour green
_exptl_crystal_density_diffrn 1.856
_exptl_crystal_description block
_exptl_crystal_F_000 350
_exptl_crystal_size_max 0.200
_exptl_crystal_size_mid 0.200
_exptl_crystal_size_min 0.200
_exptl_transmission_factor_max 0.7455
_exptl_transmission_factor_min 0.4876
_refine_diff_density_max 1.959
_refine_diff_density_min -2.264
_refine_diff_density_rms 0.264
_refine_ls_extinction_method none
_refine_ls_goodness_of_fit_ref 1.021
_refine_ls_hydrogen_treatment constr
_refine_ls_matrix_type full
_refine_ls_number_parameters 173
_refine_ls_number_reflns 2705
_refine_ls_number_restraints 0
_refine_ls_restrained_S_all 1.021
_refine_ls_R_factor_all 0.0863
_refine_ls_R_factor_gt 0.0841
_refine_ls_shift/su_max 0.003
_refine_ls_shift/su_mean 0.000
_refine_ls_structure_factor_coef Fsqd
_refine_ls_weighting_details 'w=1/[\s^2^(Fo^2^)+(0.0995P)^2^+16.2909P] where P=(Fo^2^+2Fc^2^)/3'
_refine_ls_weighting_scheme calc
_refine_ls_wR_factor_gt 0.2641
_refine_ls_wR_factor_ref 0.2653
_reflns_Friedel_coverage 0.000
_reflns_number_gt 2542
_reflns_number_total 2776
_reflns_threshold_expression 'I > 2\s(I)'
_cod_data_source_file d2ce01331b2.cif
_cod_data_source_block FINAL_a
_cod_depositor_comments 'Adding full bibliography for 7245995.cif.'
_cod_database_code 7245995
_shelx_shelxl_version_number 2018/3
_shelx_space_group_comment
;
The symmetry employed for this shelxl refinement is uniquely defined
by the following loop, which should always be used as a source of
symmetry information in preference to the above space-group names.
They are only intended as comments.
;
_shelx_estimated_absorpt_t_min 0.671
_shelx_estimated_absorpt_t_max 0.671

loop_
_space_group_symop_operation_xyz
'x, y, z'
'-x, -y, -z'

loop_
_atom_site_label
_atom_site_type_symbol
_atom_site_fract_x
_atom_site_fract_y
_atom_site_fract_z
_atom_site_U_iso_or_equiv
_atom_site_adp_type
_atom_site_occupancy
_atom_site_site_symmetry_order
_atom_site_calc_flag
_atom_site_refinement_flags_posn
_atom_site_refinement_flags_adp
_atom_site_refinement_flags_occupancy
_atom_site_disorder_assembly
_atom_site_disorder_group
Cu1 Cu 0.43344(14) 0.58806(13) 0.59857(11) 0.0147(3) Uani 1 1 d . . . . .
Cl1 Cl 0.5028(5) 0.7683(5) 1.1936(3) 0.0488(9) Uani 1 1 d . . . . .
Cl2 Cl 0.1093(5) 1.0955(4) 0.9046(4) 0.0475(8) Uani 1 1 d . . . . .
O4 O 0.4139(11) 0.2151(9) 0.3960(9) 0.0306(17) Uani 1 1 d . . . . .
O3 O 0.3023(11) 0.3653(10) 0.5633(9) 0.0335(18) Uani 1 1 d . . . . .
O2 O 0.3476(10) 0.4461(10) 0.2719(8) 0.0304(17) Uani 1 1 d . . . . .
O1 O 0.2357(11) 0.5997(10) 0.4398(8) 0.0319(17) Uani 1 1 d . . . . .
C5 C 0.2581(15) 0.8279(13) 0.7860(11) 0.028(2) Uani 1 1 d . . . . .
H5 H 0.206338 0.838504 0.698327 0.033 Uiso 1 1 calc R U . . .
C9 C 0.3134(14) 0.2285(13) 0.4726(11) 0.025(2) Uani 1 1 d . . . . .
C10 C 0.1980(16) 0.0744(13) 0.4575(12) 0.031(2) Uani 1 1 d . . . . .
H10 H 0.222270 -0.027297 0.408919 0.037 Uiso 1 1 calc R U . . .
C11 C 0.0608(14) 0.0758(13) 0.5105(11) 0.027(2) Uani 1 1 d . . . . .
H11 H 0.041206 0.177885 0.563541 0.033 Uiso 1 1 calc R U . . .
C6 C 0.2294(14) 0.5253(12) 0.3103(11) 0.024(2) Uani 1 1 d . . . . .
C7 C 0.0764(15) 0.5358(15) 0.1949(11) 0.032(2) Uani 1 1 d . . . . .
H7 H -0.022285 0.572731 0.219047 0.038 Uiso 1 1 calc R U . . .
C8 C 0.0737(15) 0.4947(14) 0.0580(11) 0.030(2) Uani 1 1 d . . . . .
H8 H 0.172432 0.456732 0.034837 0.036 Uiso 1 1 calc R U . . .
N1 N 0.3492(13) 0.7160(12) 0.7831(9) 0.0283(19) Uani 1 1 d . . . . .
C4 C 0.2274(14) 0.9385(14) 0.9098(12) 0.031(2) Uani 1 1 d . . . . .
C3 C 0.3023(16) 0.9228(14) 1.0401(12) 0.030(2) Uani 1 1 d . . . . .
H3 H 0.288716 0.991965 1.125755 0.037 Uiso 1 1 calc R U . . .
C2 C 0.3985(16) 0.7990(15) 1.0363(12) 0.031(2) Uani 1 1 d . . . . .
C1 C 0.4180(14) 0.6993(14) 0.9094(12) 0.028(2) Uani 1 1 d . . . . .
H1 H 0.482031 0.615824 0.910903 0.033 Uiso 1 1 calc R U . . .

loop_
_atom_site_aniso_label
_atom_site_aniso_U_11
_atom_site_aniso_U_22
_atom_site_aniso_U_33
_atom_site_aniso_U_23
_atom_site_aniso_U_13
_atom_site_aniso_U_12
Cu1 0.0135(5) 0.0148(6) 0.0142(5) 0.0063(4) 0.0021(4) 0.0012(4)
Cl1 0.054(2) 0.065(2) 0.0281(14) 0.0267(15) 0.0072(13) 0.0056(16)
Cl2 0.0481(19) 0.0442(18) 0.059(2) 0.0199(15) 0.0251(16) 0.0266(15)
O4 0.043(5) 0.015(3) 0.037(4) 0.010(3) 0.020(4) 0.001(3)
O3 0.038(4) 0.029(4) 0.033(4) 0.010(3) 0.017(4) -0.003(3)
O2 0.028(4) 0.040(4) 0.021(3) 0.011(3) 0.003(3) 0.015(3)
O1 0.033(4) 0.035(4) 0.019(3) 0.006(3) 0.000(3) 0.014(3)
C5 0.030(5) 0.028(5) 0.016(4) 0.002(4) 0.009(4) -0.010(4)
C9 0.025(5) 0.022(5) 0.022(5) 0.008(4) 0.000(4) 0.000(4)
C10 0.034(6) 0.022(5) 0.031(6) 0.008(4) 0.009(5) -0.004(4)
C11 0.024(5) 0.028(5) 0.027(5) 0.011(4) 0.006(4) -0.002(4)
C6 0.029(5) 0.021(5) 0.022(5) 0.010(4) 0.003(4) 0.007(4)
C7 0.027(5) 0.036(6) 0.023(5) 0.008(4) -0.001(4) 0.012(5)
C8 0.027(5) 0.031(6) 0.024(5) 0.010(4) -0.002(4) 0.003(4)
N1 0.031(5) 0.033(5) 0.021(4) 0.009(4) 0.009(4) 0.010(4)
C4 0.022(5) 0.033(6) 0.032(6) 0.005(4) 0.010(4) 0.001(4)
C3 0.035(6) 0.028(5) 0.024(5) 0.003(4) 0.012(4) 0.008(5)
C2 0.032(6) 0.039(6) 0.023(5) 0.015(5) 0.009(4) 0.004(5)
C1 0.026(5) 0.031(5) 0.029(5) 0.014(4) 0.009(4) 0.014(4)

loop_
_atom_type_symbol
_atom_type_description
_atom_type_scat_dispersion_real
_atom_type_scat_dispersion_imag
_atom_type_scat_source
C C 0.0033 0.0016 'International Tables Vol C Tables 4.2.6.8 and 6.1.1.4'
H H 0.0000 0.0000 'International Tables Vol C Tables 4.2.6.8 and 6.1.1.4'
Cl Cl 0.1484 0.1585 'International Tables Vol C Tables 4.2.6.8 and 6.1.1.4'
Cu Cu 0.3201 1.2651 'International Tables Vol C Tables 4.2.6.8 and 6.1.1.4'
N N 0.0061 0.0033 'International Tables Vol C Tables 4.2.6.8 and 6.1.1.4'
O O 0.0106 0.0060 'International Tables Vol C Tables 4.2.6.8 and 6.1.1.4'

loop_
_geom_angle_atom_site_label_1
_geom_angle_atom_site_label_2
_geom_angle_atom_site_label_3
_geom_angle
_geom_angle_site_symmetry_1
_geom_angle_site_symmetry_3
_geom_angle_publ_flag
O1 Cu1 O4 89.8(4) . 2_666 ?
O1 Cu1 O3 90.0(4) . . ?
O4 Cu1 O3 168.2(3) 2_666 . ?
O1 Cu1 O2 168.7(3) . 2_666 ?
O4 Cu1 O2 88.5(4) 2_666 2_666 ?
O3 Cu1 O2 89.4(4) . 2_666 ?
O1 Cu1 N1 100.2(3) . . ?
O4 Cu1 N1 97.0(3) 2_666 . ?
O3 Cu1 N1 94.6(3) . . ?
O2 Cu1 N1 91.1(3) 2_666 . ?
O1 Cu1 Cu1 88.3(2) . 2_666 ?
O4 Cu1 Cu1 86.1(2) 2_666 2_666 ?
O3 Cu1 Cu1 82.1(2) . 2_666 ?
O2 Cu1 Cu1 80.4(2) 2_666 2_666 ?
N1 Cu1 Cu1 170.9(3) . 2_666 ?
C9 O4 Cu1 121.5(7) . 2_666 ?
C9 O3 Cu1 125.4(7) . . ?
C6 O2 Cu1 127.1(7) . 2_666 ?
C6 O1 Cu1 119.2(7) . . ?
N1 C5 C4 126.4(11) . . ?
N1 C5 H5 116.8 . . ?
C4 C5 H5 116.8 . . ?
O4 C9 O3 124.8(10) . . ?
O4 C9 C10 117.9(10) . . ?
O3 C9 C10 117.3(10) . . ?
C11 C10 C9 122.7(11) . . ?
C11 C10 H10 118.7 . . ?
C9 C10 H10 118.7 . . ?
C10 C11 C11 123.3(14) . 2_556 ?
C10 C11 H11 118.3 . . ?
C11 C11 H11 118.3 2_556 . ?
O1 C6 O2 124.9(9) . . ?
O1 C6 C7 117.1(9) . . ?
O2 C6 C7 118.0(9) . . ?
C8 C7 C6 123.0(11) . . ?
C8 C7 H7 118.5 . . ?
C6 C7 H7 118.5 . . ?
C7 C8 C8 124.5(14) . 2_565 ?
C7 C8 H8 117.8 . . ?
C8 C8 H8 117.8 2_565 . ?
C5 N1 C1 115.9(9) . . ?
C5 N1 Cu1 123.0(7) . . ?
C1 N1 Cu1 120.2(7) . . ?
C3 C4 C5 117.2(11) . . ?
C3 C4 Cl2 119.7(9) . . ?
C5 C4 Cl2 123.0(9) . . ?
C2 C3 C4 116.3(10) . . ?
C2 C3 H3 121.8 . . ?
C4 C3 H3 121.8 . . ?
C1 C2 C3 121.0(10) . . ?
C1 C2 Cl1 118.1(9) . . ?
C3 C2 Cl1 120.9(9) . . ?
N1 C1 C2 123.1(10) . . ?
N1 C1 H1 118.4 . . ?
C2 C1 H1 118.4 . . ?

loop_
_geom_bond_atom_site_label_1
_geom_bond_atom_site_label_2
_geom_bond_distance
_geom_bond_site_symmetry_2
_geom_bond_publ_flag
Cu1 O1 1.971(7) . ?
Cu1 O4 1.972(7) 2_666 ?
Cu1 O3 1.976(8) . ?
Cu1 O2 1.991(7) 2_666 ?
Cu1 N1 2.172(9) . ?
Cu1 Cu1 2.641(2) 2_666 ?
Cl1 C2 1.739(11) . ?
Cl2 C4 1.742(12) . ?
O4 C9 1.248(13) . ?
O3 C9 1.275(13) . ?
O2 C6 1.280(13) . ?
O1 C6 1.261(13) . ?
C5 N1 1.267(15) . ?
C5 C4 1.418(14) . ?
C5 H5 0.9300 . ?
C9 C10 1.482(14) . ?
C10 C11 1.332(16) . ?
C10 H10 0.9300 . ?
C11 C11 1.47(2) 2_556 ?
C11 H11 0.9300 . ?
C6 C7 1.482(14) . ?
C7 C8 1.333(16) . ?
C7 H7 0.9300 . ?
C8 C8 1.46(2) 2_565 ?
C8 H8 0.9300 . ?
N1 C1 1.338(14) . ?
C4 C3 1.378(16) . ?
C3 C2 1.378(16) . ?
C3 H3 0.9300 . ?
C2 C1 1.367(15) . ?
C1 H1 0.9300 . ?

loop_
_geom_hbond_atom_site_label_D
_geom_hbond_atom_site_label_H
_geom_hbond_atom_site_label_A
_geom_hbond_distance_DH
_geom_hbond_distance_HA
_geom_hbond_distance_DA
_geom_hbond_angle_DHA
_geom_hbond_site_symmetry_A
_geom_hbond_publ_flag
C3 H3 O4 0.93 2.65 3.506(13) 153.4 1_566 yes
C1 H1 O2 0.93 2.55 3.039(13) 113.5 2_666 yes

loop_
_geom_torsion_atom_site_label_1
_geom_torsion_atom_site_label_2
_geom_torsion_atom_site_label_3
_geom_torsion_atom_site_label_4
_geom_torsion
_geom_torsion_site_symmetry_1
_geom_torsion_site_symmetry_2
_geom_torsion_site_symmetry_3
_geom_torsion_site_symmetry_4
_geom_torsion_publ_flag
Cu1 O4 C9 O3 -2.2(15) 2_666 . . . ?
Cu1 O4 C9 C10 177.7(7) 2_666 . . . ?
Cu1 O3 C9 O4 2.4(16) . . . . ?
Cu1 O3 C9 C10 -177.4(7) . . . . ?
O4 C9 C10 C11 -166.1(11) . . . . ?
O3 C9 C10 C11 13.8(16) . . . . ?
C9 C10 C11 C11 176.5(12) . . . 2_556 ?
Cu1 O1 C6 O2 -3.1(15) . . . . ?
Cu1 O1 C6 C7 179.1(8) . . . . ?
Cu1 O2 C6 O1 2.0(16) 2_666 . . . ?
Cu1 O2 C6 C7 179.8(7) 2_666 . . . ?
O1 C6 C7 C8 165.2(11) . . . . ?
O2 C6 C7 C8 -12.8(17) . . . . ?
C6 C7 C8 C8 -179.3(13) . . . 2_565 ?
C4 C5 N1 C1 2.0(16) . . . . ?
C4 C5 N1 Cu1 -167.1(8) . . . . ?
N1 C5 C4 C3 -0.5(17) . . . . ?
N1 C5 C4 Cl2 176.7(9) . . . . ?
C5 C4 C3 C2 -0.7(16) . . . . ?
Cl2 C4 C3 C2 -178.1(9) . . . . ?
C4 C3 C2 C1 0.4(17) . . . . ?
C4 C3 C2 Cl1 179.0(9) . . . . ?
C5 N1 C1 C2 -2.2(17) . . . . ?
Cu1 N1 C1 C2 167.2(9) . . . . ?
C3 C2 C1 N1 1.1(18) . . . . ?
Cl1 C2 C1 N1 -177.5(9) . . . . ?
